data_1525998
loop_
_publ_author_name
'Merino, J.M.'
'Mahanty, S.'
'Leon, M.'
'Martin de Vidales, J.L.'
'Diaz, R.'
'Rueda, F.'

_publ_section_title
;
 Structural characterization of Cu In2 Se3.5, Cu In3 Se5 and Cu In5 Se8
 compounds
;
_journal_name_full 'Thin Solid Films'
_journal_page_first 70
_journal_page_last 73
_journal_volume 361
_journal_year 2000
_chemical_formula_sum 'Cu In1.93 Se3.5'
_space_group_IT_number 112
_symmetry_space_group_name_Hall 'P -4 2c'
_symmetry_space_group_name_H-M 'P -4 2 c'
_cell_angle_alpha 90
_cell_angle_beta 90
_cell_angle_gamma 90
_cell_formula_units_Z 2
_cell_length_a 5.7626
_cell_length_b 5.7626
_cell_length_c 11.536
_cell_volume 383.082
_citation_journal_id_ASTM THSFAP
_cod_data_source_file Merino_THSFAP_2000_669.cif
_cod_data_source_block Cu1In1.93Se3.5
_cod_original_cell_volume 383.0824
_cod_original_formula_sum 'Cu1 In1.93 Se3.5'
_cod_database_code 1525998

loop_
_symmetry_equiv_pos_as_xyz
x,y,z
y,-x,-z
-x,-y,z
-y,x,-z
x,-y,-z+1/2
-y,-x,z+1/2
-x,y,-z+1/2
y,x,z+1/2

loop_
_atom_site_label
_atom_site_type_symbol
_atom_site_fract_x
_atom_site_fract_y
_atom_site_fract_z
_atom_site_occupancy
_atom_site_U_iso_or_equiv
In3 In+3 0 0.5 0.25 0.93 0.0
In2 In+3 0.5 0.5 0 0.6 0.0
Se1 Se-2 0.2497 0.2215 0.1188 0.875 0.0
Cu1 Cu+1 0 0 0 1 0.0
In1 In+3 0.5 0 0.25 0.4 0.0
